data_4033696
loop_
_publ_author_name
'Zhu, Wenju'
'Tong, Shuo'
'Zhu, Jieping'
'Wang, Mei-Xiang'

_publ_section_title
;
 Intramolecular Arylation of Tertiary Enamides through
 Pd(OAc)<sub>2</sub>-Catalyzed Dehydrogenative Cross-Coupling Reaction:
 Construction of Fused N-Heterocyclic Scaffolds and Synthesis of
 Isoindolobenzazepine Alkaloids.
;
_journal_issue 5
_journal_name_full 'The Journal of organic chemistry'
_journal_page_first 2870
_journal_page_last 2878
_journal_paper_doi 10.1021/acs.joc.9b00010
_journal_volume 84
_journal_year 2019
_chemical_formula_moiety 'C20 H17 N O5'
_chemical_formula_sum 'C20 H17 N O5'
_chemical_formula_weight 351.35
_space_group_crystal_system monoclinic
_space_group_IT_number 14
_space_group_name_Hall '-P 2ybc'
_space_group_name_H-M_alt 'P 1 21/c 1'
_atom_sites_solution_hydrogens geom
_atom_sites_solution_primary direct
_audit_creation_date 2015-06-11
_audit_creation_method
;
Olex2 1.2
(compiled 2015.01.26 svn.r3150 for OlexSys, GUI svn.r4998)
;
_cell_angle_alpha 90
_cell_angle_beta 108.633(3)
_cell_angle_gamma 90
_cell_formula_units_Z 4
_cell_length_a 15.012(5)
_cell_length_b 7.022(2)
_cell_length_c 15.989(5)
_cell_measurement_reflns_used 4510
_cell_measurement_temperature 173.1500
_cell_measurement_theta_max 27.4807
_cell_measurement_theta_min 1.4316
_cell_volume 1597.1(9)
_computing_cell_refinement 'CrystalClear (Rigaku Inc., 2007)'
_computing_data_collection 'CrystalClear (Rigaku Inc., 2007)'
_computing_data_reduction 'CrystalClear (Rigaku Inc., 2007)'
_computing_molecular_graphics 'Olex2 (Dolomanov et al., 2009)'
_computing_publication_material 'CIFTAB (Sheldrick, 2013)'
_computing_structure_refinement 'SHELXL (Sheldrick, 2014)'
_computing_structure_solution
;
'SHELXT (Sheldrick, 2014)'
;
_diffrn_ambient_temperature 173.1500
_diffrn_detector_area_resol_mean 28.5714
_diffrn_measured_fraction_theta_full 0.993
_diffrn_measured_fraction_theta_max 0.991
_diffrn_measurement_details
;
scan:
	Number of images: 360
	           Slice: -110.0000 - 70.0000
	     Image width: 0.5000
	        Exp time: 5.0000
	   Rotation axis: Omega
	           Omega: 0.0000
	             Chi: 45.0000
	             Phi: 0.0000
	             XTD: 45.0841
	          2theta: -20.0574
scan:
	Number of images: 300
	           Slice: -110.0000 - 40.0000
	     Image width: 0.5000
	        Exp time: 5.0000
	   Rotation axis: Omega
	           Omega: 0.0000
	             Chi: 45.0000
	             Phi: 180.0000
	             XTD: 45.0841
	          2theta: -20.0574
;
_diffrn_measurement_device
;
Saturn724+ (2x2 bin mode)
;
_diffrn_measurement_device_details
;
AFC10: Fixed Chi 2 circle
;
_diffrn_measurement_device_type 'Saturn724+ CCD'
_diffrn_measurement_method '\w scans at fixed \c = 45\%'
_diffrn_orient_matrix_type d*Trek
_diffrn_orient_matrix_UB_11 -0.0678
_diffrn_orient_matrix_UB_12 0.0063
_diffrn_orient_matrix_UB_13 -0.0173
_diffrn_orient_matrix_UB_21 0.0287
_diffrn_orient_matrix_UB_22 -0.0497
_diffrn_orient_matrix_UB_23 -0.1303
_diffrn_orient_matrix_UB_31 -0.0308
_diffrn_orient_matrix_UB_32 -0.0565
_diffrn_orient_matrix_UB_33 0.0147
_diffrn_radiation_detector CCD
_diffrn_radiation_monochromator 'Graphite Monochromator'
_diffrn_radiation_type MoK\a
_diffrn_radiation_wavelength 0.71073
_diffrn_reflns_av_R_equivalents 0.0286
_diffrn_reflns_av_unetI/netI 0.0270
_diffrn_reflns_Laue_measured_fraction_full 0.993
_diffrn_reflns_Laue_measured_fraction_max 0.991
_diffrn_reflns_limit_h_max 18
_diffrn_reflns_limit_h_min -19
_diffrn_reflns_limit_k_max 8
_diffrn_reflns_limit_k_min -9
_diffrn_reflns_limit_l_max 20
_diffrn_reflns_limit_l_min -20
_diffrn_reflns_number 10912
_diffrn_reflns_point_group_measured_fraction_full 0.993
_diffrn_reflns_point_group_measured_fraction_max 0.991
_diffrn_reflns_theta_full 26.000
_diffrn_reflns_theta_max 27.470
_diffrn_reflns_theta_min 2.864
_diffrn_source 'Sealed Tube'
_diffrn_source_current 30.0000
_diffrn_source_power 1.5000
_diffrn_source_voltage 50.0000
_exptl_absorpt_coefficient_mu 0.106
_exptl_absorpt_correction_T_max 1.0000
_exptl_absorpt_correction_T_min 0.8866
_exptl_absorpt_correction_type multi-scan
_exptl_absorpt_process_details 'CrystalClear (Rigaku Inc., 2007)'
_exptl_crystal_colour yellow
_exptl_crystal_colour_primary yellow
_exptl_crystal_density_diffrn 1.461
_exptl_crystal_description block
_exptl_crystal_F_000 736
_exptl_crystal_size_max 0.48
_exptl_crystal_size_mid 0.44
_exptl_crystal_size_min 0.16
_refine_diff_density_max 0.215
_refine_diff_density_min -0.182
_refine_diff_density_rms 0.039
_refine_ls_extinction_method none
_refine_ls_goodness_of_fit_ref 1.191
_refine_ls_hydrogen_treatment constr
_refine_ls_matrix_type full
_refine_ls_number_parameters 237
_refine_ls_number_reflns 3624
_refine_ls_number_restraints 0
_refine_ls_restrained_S_all 1.191
_refine_ls_R_factor_all 0.0587
_refine_ls_R_factor_gt 0.0546
_refine_ls_shift/su_max 0.001
_refine_ls_shift/su_mean 0.000
_refine_ls_structure_factor_coef Fsqd
_refine_ls_weighting_details 'w=1/[\s^2^(Fo^2^)+(0.0430P)^2^+0.6579P] where P=(Fo^2^+2Fc^2^)/3'
_refine_ls_weighting_scheme calc
_refine_ls_wR_factor_gt 0.1200
_refine_ls_wR_factor_ref 0.1225
_reflns_Friedel_coverage 0.000
_reflns_number_gt 3402
_reflns_number_total 3624
_reflns_threshold_expression 'I > 2\s(I)'
_cod_data_source_file jo9b00010_si_001.cif
_cod_data_source_block sa4176
_cod_database_code 4033696
_shelx_space_group_comment
;
The symmetry employed for this shelxl refinement is uniquely defined
by the following loop, which should always be used as a source of
symmetry information in preference to the above space-group names.
They are only intended as comments.
;
_diffrn_number_total 3926
_olex2_refinement_description
;
1. Fixed Uiso
 At 1.2 times of:
  All C(H) groups, All C(H,H) groups
 At 1.5 times of:
  All C(H,H,H) groups
2.a Secondary CH2 refined with riding coordinates:
 C1(H1A,H1B), C10(H10A,H10B), C11(H11A,H11B)
2.b Aromatic/amide H refined with riding coordinates:
 C4(H4), C5(H5), C8(H8), C13(H13), C14(H14)
2.c Idealised Me refined as rotating group:
 C19(H19A,H19B,H19C), C20(H20A,H20B,H20C)
;
_shelx_shelxl_version_number 2014/7
_olex2_submission_special_instructions 'No special instructions were received'

loop_
_space_group_symop_operation_xyz
'x, y, z'
'-x, y+1/2, -z+1/2'
'-x, -y, -z'
'x, -y-1/2, z-1/2'

loop_
_atom_site_label
_atom_site_type_symbol
_atom_site_fract_x
_atom_site_fract_y
_atom_site_fract_z
_atom_site_U_iso_or_equiv
_atom_site_adp_type
_atom_site_occupancy
_atom_site_site_symmetry_order
_atom_site_calc_flag
_atom_site_refinement_flags_posn
O1 O 0.82134(9) 0.3804(2) 0.87647(10) 0.0506(4) Uani 1 1 d .
O2 O 0.67543(8) 0.3807(2) 0.89759(8) 0.0407(3) Uani 1 1 d .
O3 O 0.22817(8) 0.43576(18) 0.51382(7) 0.0352(3) Uani 1 1 d .
O4 O 0.07629(8) 0.41699(17) 0.60311(8) 0.0341(3) Uani 1 1 d .
O5 O 0.05312(8) 0.3306(2) 0.76146(8) 0.0388(3) Uani 1 1 d .
N1 N 0.37036(9) 0.38171(19) 0.62191(8) 0.0256(3) Uani 1 1 d .
C1 C 0.77498(12) 0.3962(3) 0.94099(14) 0.0422(4) Uani 1 1 d .
H1A H 0.7896 0.5178 0.9710 0.051 Uiso 1 1 calc R
H1B H 0.7960 0.2958 0.9845 0.051 Uiso 1 1 calc R
C2 C 0.66510(12) 0.3468(2) 0.80997(12) 0.0320(4) Uani 1 1 d .
C3 C 0.75163(12) 0.3470(3) 0.79704(13) 0.0376(4) Uani 1 1 d .
C4 C 0.76033(13) 0.3184(3) 0.71566(14) 0.0428(5) Uani 1 1 d .
H4 H 0.8186 0.3197 0.7067 0.051 Uiso 1 1 calc R
C5 C 0.67715(13) 0.2872(3) 0.64646(13) 0.0394(4) Uani 1 1 d .
H5 H 0.6808 0.2669 0.5902 0.047 Uiso 1 1 calc R
C6 C 0.58906(12) 0.2851(2) 0.65778(11) 0.0312(4) Uani 1 1 d .
C7 C 0.58109(11) 0.3182(2) 0.74273(11) 0.0274(3) Uani 1 1 d .
C8 C 0.49381(11) 0.3182(2) 0.76415(10) 0.0253(3) Uani 1 1 d .
H8 H 0.5012 0.2985 0.8235 0.030 Uiso 1 1 calc R
C9 C 0.40444(11) 0.3418(2) 0.71253(9) 0.0232(3) Uani 1 1 d .
C10 C 0.42764(12) 0.4005(2) 0.56447(10) 0.0301(4) Uani 1 1 d .
H10A H 0.4583 0.5239 0.5739 0.036 Uiso 1 1 calc R
H10B H 0.3875 0.3944 0.5035 0.036 Uiso 1 1 calc R
C11 C 0.50235(13) 0.2441(2) 0.58131(11) 0.0333(4) Uani 1 1 d .
H11A H 0.4752 0.1252 0.5923 0.040 Uiso 1 1 calc R
H11B H 0.5202 0.2277 0.5285 0.040 Uiso 1 1 calc R
C12 C 0.32077(10) 0.3335(2) 0.74089(10) 0.0230(3) Uani 1 1 d .
C13 C 0.31135(11) 0.2945(2) 0.82226(10) 0.0267(3) Uani 1 1 d .
H13 H 0.3640 0.2715 0.8711 0.032 Uiso 1 1 calc R
C14 C 0.22191(11) 0.2902(2) 0.82970(10) 0.0286(3) Uani 1 1 d .
H14 H 0.2147 0.2616 0.8840 0.034 Uiso 1 1 calc R
C15 C 0.14263(11) 0.3277(2) 0.75759(10) 0.0274(3) Uani 1 1 d .
C16 C 0.15149(11) 0.3685(2) 0.67439(10) 0.0258(3) Uani 1 1 d .
C17 C 0.24154(11) 0.3694(2) 0.66811(9) 0.0240(3) Uani 1 1 d .
C18 C 0.27336(11) 0.4012(2) 0.59076(10) 0.0264(3) Uani 1 1 d .
C19 C 0.00801(13) 0.2719(3) 0.56808(12) 0.0439(5) Uani 1 1 d .
H19A H -0.0373 0.3163 0.5145 0.066 Uiso 1 1 calc GR
H19B H -0.0233 0.2417 0.6102 0.066 Uiso 1 1 calc GR
H19C H 0.0386 0.1600 0.5560 0.066 Uiso 1 1 calc GR
C20 C 0.04052(13) 0.2725(3) 0.84224(12) 0.0451(5) Uani 1 1 d .
H20A H -0.0253 0.2729 0.8359 0.068 Uiso 1 1 calc GR
H20B H 0.0730 0.3591 0.8884 0.068 Uiso 1 1 calc GR
H20C H 0.0653 0.1465 0.8570 0.068 Uiso 1 1 calc GR

loop_
_atom_site_aniso_label
_atom_site_aniso_U_11
_atom_site_aniso_U_22
_atom_site_aniso_U_33
_atom_site_aniso_U_23
_atom_site_aniso_U_13
_atom_site_aniso_U_12
O1 0.0233(6) 0.0609(9) 0.0645(9) 0.0078(7) 0.0096(6) 0.0020(6)
O2 0.0240(6) 0.0535(8) 0.0401(7) -0.0020(6) 0.0040(5) 0.0033(6)
O3 0.0383(7) 0.0454(7) 0.0193(5) 0.0002(5) 0.0056(5) 0.0005(5)
O4 0.0256(6) 0.0393(7) 0.0315(6) 0.0071(5) 0.0006(5) -0.0006(5)
O5 0.0244(6) 0.0572(8) 0.0372(7) 0.0107(6) 0.0130(5) 0.0033(6)
N1 0.0286(7) 0.0286(7) 0.0213(6) 0.0003(5) 0.0103(5) 0.0003(5)
C1 0.0256(9) 0.0405(10) 0.0527(11) 0.0011(9) 0.0015(8) 0.0007(8)
C2 0.0286(8) 0.0255(8) 0.0441(9) 0.0055(7) 0.0148(7) 0.0038(6)
C3 0.0254(8) 0.0298(9) 0.0576(11) 0.0108(8) 0.0133(8) 0.0042(7)
C4 0.0315(9) 0.0375(10) 0.0684(13) 0.0156(9) 0.0287(9) 0.0075(8)
C5 0.0420(10) 0.0331(9) 0.0532(11) 0.0099(8) 0.0293(9) 0.0075(8)
C6 0.0354(9) 0.0236(8) 0.0407(9) 0.0050(7) 0.0207(7) 0.0035(7)
C7 0.0274(8) 0.0206(7) 0.0364(8) 0.0038(6) 0.0134(6) 0.0023(6)
C8 0.0275(8) 0.0241(7) 0.0262(7) 0.0010(6) 0.0113(6) 0.0002(6)
C9 0.0278(8) 0.0206(7) 0.0227(7) -0.0001(5) 0.0102(6) -0.0007(6)
C10 0.0379(9) 0.0325(8) 0.0243(7) 0.0000(6) 0.0163(7) -0.0021(7)
C11 0.0432(10) 0.0310(8) 0.0339(8) -0.0027(7) 0.0237(7) 0.0004(7)
C12 0.0240(7) 0.0219(7) 0.0232(7) -0.0001(6) 0.0079(6) -0.0010(6)
C13 0.0250(7) 0.0317(8) 0.0227(7) 0.0036(6) 0.0064(6) 0.0003(6)
C14 0.0301(8) 0.0322(8) 0.0258(7) 0.0043(6) 0.0121(6) 0.0001(7)
C15 0.0225(7) 0.0300(8) 0.0313(8) 0.0020(6) 0.0108(6) -0.0002(6)
C16 0.0233(7) 0.0250(7) 0.0264(7) 0.0011(6) 0.0044(6) -0.0005(6)
C17 0.0271(8) 0.0226(7) 0.0217(7) -0.0005(6) 0.0069(6) -0.0012(6)
C18 0.0319(8) 0.0247(7) 0.0229(7) -0.0030(6) 0.0092(6) -0.0019(6)
C19 0.0325(9) 0.0501(11) 0.0394(10) -0.0013(9) -0.0021(7) -0.0070(8)
C20 0.0312(9) 0.0692(14) 0.0412(10) 0.0081(9) 0.0203(8) 0.0006(9)

loop_
_atom_type_symbol
_atom_type_description
_atom_type_scat_dispersion_real
_atom_type_scat_dispersion_imag
_atom_type_scat_source
C C 0.0033 0.0016 'International Tables Vol C Tables 4.2.6.8 and 6.1.1.4'
H H 0.0000 0.0000 'International Tables Vol C Tables 4.2.6.8 and 6.1.1.4'
N N 0.0061 0.0033 'International Tables Vol C Tables 4.2.6.8 and 6.1.1.4'
O O 0.0106 0.0060 'International Tables Vol C Tables 4.2.6.8 and 6.1.1.4'

loop_
_geom_angle_atom_site_label_1
_geom_angle_atom_site_label_2
_geom_angle_atom_site_label_3
_geom_angle
C3 O1 C1 106.11(14)
C2 O2 C1 105.40(14)
C16 O4 C19 116.61(13)
C15 O5 C20 117.06(13)
C9 N1 C10 125.31(13)
C18 N1 C9 112.67(12)
C18 N1 C10 122.02(13)
O1 C1 O2 108.58(15)
O1 C1 H1A 110.0
O1 C1 H1B 110.0
O2 C1 H1A 110.0
O2 C1 H1B 110.0
H1A C1 H1B 108.4
O2 C2 C7 126.29(15)
C3 C2 O2 110.26(16)
C3 C2 C7 123.45(17)
C2 C3 O1 109.57(17)
C4 C3 O1 128.77(16)
C4 C3 C2 121.66(18)
C3 C4 H4 121.8
C3 C4 C5 116.45(16)
C5 C4 H4 121.8
C4 C5 H5 118.5
C6 C5 C4 123.06(18)
C6 C5 H5 118.5
C5 C6 C7 119.79(17)
C5 C6 C11 120.59(16)
C7 C6 C11 119.61(14)
C2 C7 C6 115.58(15)
C2 C7 C8 118.79(15)
C6 C7 C8 125.59(15)
C7 C8 H8 114.6
C9 C8 C7 130.77(15)
C9 C8 H8 114.6
N1 C9 C12 105.17(13)
C8 C9 N1 128.56(14)
C8 C9 C12 126.27(14)
N1 C10 H10A 109.2
N1 C10 H10B 109.2
N1 C10 C11 111.87(13)
H10A C10 H10B 107.9
C11 C10 H10A 109.2
C11 C10 H10B 109.2
C6 C11 C10 113.67(14)
C6 C11 H11A 108.8
C6 C11 H11B 108.8
C10 C11 H11A 108.8
C10 C11 H11B 108.8
H11A C11 H11B 107.7
C13 C12 C9 130.92(14)
C13 C12 C17 120.34(14)
C17 C12 C9 108.72(13)
C12 C13 H13 120.7
C12 C13 C14 118.62(14)
C14 C13 H13 120.7
C13 C14 H14 119.3
C13 C14 C15 121.35(14)
C15 C14 H14 119.3
O5 C15 C14 123.97(14)
O5 C15 C16 115.55(14)
C14 C15 C16 120.47(14)
O4 C16 C15 122.44(14)
O4 C16 C17 120.20(14)
C17 C16 C15 117.24(13)
C12 C17 C18 107.92(13)
C16 C17 C12 121.97(14)
C16 C17 C18 130.10(14)
O3 C18 N1 124.15(14)
O3 C18 C17 130.33(15)
N1 C18 C17 105.52(12)
O4 C19 H19A 109.5
O4 C19 H19B 109.5
O4 C19 H19C 109.5
H19A C19 H19B 109.5
H19A C19 H19C 109.5
H19B C19 H19C 109.5
O5 C20 H20A 109.5
O5 C20 H20B 109.5
O5 C20 H20C 109.5
H20A C20 H20B 109.5
H20A C20 H20C 109.5
H20B C20 H20C 109.5

loop_
_geom_bond_atom_site_label_1
_geom_bond_atom_site_label_2
_geom_bond_distance
O1 C1 1.421(3)
O1 C3 1.383(2)
O2 C1 1.437(2)
O2 C2 1.380(2)
O3 C18 1.2244(19)
O4 C16 1.3664(18)
O4 C19 1.427(2)
O5 C15 1.3649(19)
O5 C20 1.423(2)
N1 C9 1.4020(19)
N1 C10 1.4508(19)
N1 C18 1.387(2)
C1 H1A 0.9700
C1 H1B 0.9700
C2 C3 1.379(2)
C2 C7 1.386(2)
C3 C4 1.363(3)
C4 H4 0.9300
C4 C5 1.396(3)
C5 H5 0.9300
C5 C6 1.391(2)
C6 C7 1.420(2)
C6 C11 1.502(2)
C7 C8 1.456(2)
C8 H8 0.9300
C8 C9 1.342(2)
C9 C12 1.467(2)
C10 H10A 0.9700
C10 H10B 0.9700
C10 C11 1.531(2)
C11 H11A 0.9700
C11 H11B 0.9700
C12 C13 1.380(2)
C12 C17 1.396(2)
C13 H13 0.9300
C13 C14 1.386(2)
C14 H14 0.9300
C14 C15 1.392(2)
C15 C16 1.408(2)
C16 C17 1.387(2)
C17 C18 1.478(2)
C19 H19A 0.9600
C19 H19B 0.9600
C19 H19C 0.9600
C20 H20A 0.9600
C20 H20B 0.9600
C20 H20C 0.9600

loop_
_geom_torsion_atom_site_label_1
_geom_torsion_atom_site_label_2
_geom_torsion_atom_site_label_3
_geom_torsion_atom_site_label_4
_geom_torsion
O1 C3 C4 C5 179.87(18)
O2 C2 C3 O1 0.2(2)
O2 C2 C3 C4 -179.35(16)
O2 C2 C7 C6 -179.76(15)
O2 C2 C7 C8 -1.6(2)
O4 C16 C17 C12 175.53(14)
O4 C16 C17 C18 -5.7(3)
O5 C15 C16 O4 3.1(2)
O5 C15 C16 C17 179.16(14)
N1 C9 C12 C13 178.10(16)
N1 C9 C12 C17 -0.44(16)
N1 C10 C11 C6 -82.39(17)
C1 O1 C3 C2 1.6(2)
C1 O1 C3 C4 -178.83(19)
C1 O2 C2 C3 -1.97(19)
C1 O2 C2 C7 178.70(16)
C2 O2 C1 O1 2.94(19)
C2 C3 C4 C5 -0.6(3)
C2 C7 C8 C9 161.08(16)
C3 O1 C1 O2 -2.8(2)
C3 C2 C7 C6 1.0(2)
C3 C2 C7 C8 179.13(15)
C3 C4 C5 C6 0.2(3)
C4 C5 C6 C7 0.8(3)
C4 C5 C6 C11 -177.89(16)
C5 C6 C7 C2 -1.4(2)
C5 C6 C7 C8 -179.35(15)
C5 C6 C11 C10 -123.81(16)
C6 C7 C8 C9 -21.0(3)
C7 C2 C3 O1 179.60(15)
C7 C2 C3 C4 0.0(3)
C7 C6 C11 C10 57.5(2)
C7 C8 C9 N1 -2.9(3)
C7 C8 C9 C12 178.07(15)
C8 C9 C12 C13 -2.7(3)
C8 C9 C12 C17 178.74(14)
C9 N1 C10 C11 43.9(2)
C9 N1 C18 O3 -179.82(15)
C9 N1 C18 C17 -0.53(17)
C9 C12 C13 C14 -177.86(15)
C9 C12 C17 C16 179.12(14)
C9 C12 C17 C18 0.14(17)
C10 N1 C9 C8 1.8(2)
C10 N1 C9 C12 -179.02(14)
C10 N1 C18 O3 -0.2(2)
C10 N1 C18 C17 179.11(13)
C11 C6 C7 C2 177.37(14)
C11 C6 C7 C8 -0.6(2)
C12 C13 C14 C15 -1.2(2)
C12 C17 C18 O3 179.46(16)
C12 C17 C18 N1 0.22(16)
C13 C12 C17 C16 0.4(2)
C13 C12 C17 C18 -178.59(14)
C13 C14 C15 O5 -178.14(16)
C13 C14 C15 C16 0.9(2)
C14 C15 C16 O4 -176.09(15)
C14 C15 C16 C17 0.0(2)
C15 C16 C17 C12 -0.7(2)
C15 C16 C17 C18 178.07(15)
C16 C17 C18 O3 0.6(3)
C16 C17 C18 N1 -178.65(15)
C17 C12 C13 C14 0.5(2)
C18 N1 C9 C8 -178.55(15)
C18 N1 C9 C12 0.61(17)
C18 N1 C10 C11 -135.65(15)
C19 O4 C16 C15 -67.6(2)
C19 O4 C16 C17 116.44(17)
C20 O5 C15 C14 -6.6(3)
C20 O5 C15 C16 174.25(16)
